data_4124489
loop_
_publ_author_name
'Burton, A.'
'Medrud, R.C.'
'Elomari, S.'
'Chen Congyan'
'Chan, I.Y.'
'Vittoratos, E.S.'
'Bull, L.M.'

_publ_section_title
;
 The synthesis, characterization and structure solution of SSZ-58: a novel
 two-dimensional 10-ring pore zeolite with previously unseen double 5-ring
 subunit
;
_journal_name_full 'Journal of the American Chemical Society'
_journal_page_first 1633
_journal_page_last 1642
_journal_volume 125
_journal_year 2003
_chemical_formula_sum 'O2 Si'
_chemical_name_systematic 'Si O2'
_space_group_IT_number 51
_symmetry_space_group_name_Hall '-P 2a 2a'
_symmetry_space_group_name_H-M 'P m m a'
_cell_angle_alpha 90
_cell_angle_beta 90
_cell_angle_gamma 90
_cell_formula_units_Z 74
_cell_length_a 25.1106
_cell_length_b 12.4972
_cell_length_c 12.8596
_cell_volume 4035.499
_citation_journal_id_ASTM JACSAT
_cod_data_source_file Burton_JACSAT_2003_1863.cif
_cod_data_source_block O2Si1
_cod_original_formula_sum 'O2 Si1'
_cod_database_code 4124489

loop_
_symmetry_equiv_pos_as_xyz
x,y,z
-x+1/2,-y,z
x+1/2,-y,-z
-x,y,-z
-x,-y,-z
x-1/2,y,-z
-x-1/2,y,z
x,-y,z

loop_
_atom_site_label
_atom_site_type_symbol
_atom_site_fract_x
_atom_site_fract_y
_atom_site_fract_z
_atom_site_occupancy
_atom_site_U_iso_or_equiv
O11 O-2 0.1011 0.3115 0.711 1 0.0
O8 O-2 0.0744 0.192 0.8642 1 0.0
O18 O-2 0 0.144 0.5 1 0.0
O26 O-2 0.25 0.5 0.857 1 0.0
O17 O-2 0.1979 0 0.7712 1 0.0
O22 O-2 0.25 0.316 0.937 1 0.0
O9 O-2 0.0218 0.176 0.6937 1 0.0
O21 O-2 0.1785 0.5 0.429 1 0.0
O14 O-2 0.197 0.347 0.7653 1 0.0
Si7 Si+4 0.0196 0.1246 0.3846 1 0.0
Si9 Si+4 0.25 0.203 0.9885 1 0.0
O6 O-2 0.1679 0 0.1197 1 0.0
O25 O-2 0.0594 0 0.927 1 0.0
O15 O-2 0.1807 0 0.5731 1 0.0
Si3 Si+4 0.0788 0.1939 0.7417 1 0.0
O19 O-2 0.0203 0 0.361 1 0.0
Si8 Si+4 0.1887 0.3771 0.4553 1 0.0
O2 O-2 0.0735 0.185 0.374 1 0.0
Si1 Si+4 0.135 0.1903 0.3452 1 0.0
O23 O-2 0.25 0.1039 0.9114 1 0.0
O7 O-2 0.0987 0.1429 0.0535 1 0.0
O5 O-2 0.1988 0.1854 0.0559 1 0.0
Si5 Si+4 0.1898 0 0.454 1 0.0
O4 O-2 0.1477 0.175 0.2274 1 0.0
Si10 Si+4 0.25 0 0.8404 1 0.0
Si11 Si+4 0.0572 0.1262 0.9628 1 0.0
O20 O-2 0.25 0.349 0.437 1 0.0
O3 O-2 0.1538 0.3097 0.3766 1 0.0
O1 O-2 0.1624 0.1056 0.4149 1 0.0
Si2 Si+4 0.1527 0.1228 0.1152 1 0.0
O10 O-2 0.1183 0.1054 0.705 1 0.0
Si4 Si+4 0.1528 0.3759 0.6827 1 0.0
O12 O-2 0.137 0.5 0.683 1 0.0
Si12 Si+4 0.25 0.3749 0.8274 1 0.0
O24 O-2 0 0.167 0 1 0.0
Si6 Si+4 0.1523 0 0.6846 1 0.0
O16 O-2 0.25 0 0.422 1 0.0
O13 O-2 0.1762 0.346 0.572 1 0.0
